data_4338813
loop_
_publ_author_name
'Zhang, Fuli'
'Ma, Dongxin'
'Duan, Lian'
'Qiao, Juan'
'Dong, Guifang'
'Wang, Liduo'
'Qiu, Yong'

_publ_section_title
;
 Synthesis, Characterization, and Photophysical and Electroluminescent
 Properties of Blue-Emitting Cationic Iridium(III) Complexes Bearing
 Nonconjugated Ligands.
;
_journal_issue 13
_journal_name_full 'Inorganic chemistry'
_journal_page_first 6596
_journal_page_last 6606
_journal_paper_doi 10.1021/ic5001733
_journal_volume 53
_journal_year 2014
_chemical_formula_sum 'C35 H27 F10 Ir N6 O0 P2'
_chemical_formula_weight 975.77
_chemical_name_systematic
; 
 ? 
;
_space_group_IT_number 2
_symmetry_cell_setting triclinic
_symmetry_space_group_name_Hall '-P 1'
_symmetry_space_group_name_H-M 'P -1'
_atom_sites_solution_hydrogens geom
_atom_sites_solution_primary direct
_atom_sites_solution_secondary difmap
_audit_creation_method SHELXL-97
_cell_angle_alpha 90.68(3)
_cell_angle_beta 90.59(3)
_cell_angle_gamma 105.31(3)
_cell_formula_units_Z 2
_cell_length_a 9.7489(19)
_cell_length_b 10.390(2)
_cell_length_c 17.755(4)
_cell_measurement_temperature 293(2)
_cell_volume 1734.3(7)
_computing_structure_refinement 'SHELXL-97 (Sheldrick, 1997)'
_computing_structure_solution 'SHELXS-97 (Sheldrick, 1990)'
_diffrn_ambient_temperature 293(2)
_diffrn_measured_fraction_theta_full 0.991
_diffrn_measured_fraction_theta_max 0.991
_diffrn_radiation_monochromator graphite
_diffrn_radiation_source 'fine-focus sealed tube'
_diffrn_radiation_type MoK\a
_diffrn_radiation_wavelength 0.71073
_diffrn_reflns_av_R_equivalents 0.0404
_diffrn_reflns_av_sigmaI/netI 0.0519
_diffrn_reflns_limit_h_max 12
_diffrn_reflns_limit_h_min -12
_diffrn_reflns_limit_k_max 11
_diffrn_reflns_limit_k_min -12
_diffrn_reflns_limit_l_max 21
_diffrn_reflns_limit_l_min -21
_diffrn_reflns_number 15403
_diffrn_reflns_theta_full 26.00
_diffrn_reflns_theta_max 26.00
_diffrn_reflns_theta_min 2.03
_exptl_absorpt_coefficient_mu 4.033
_exptl_absorpt_correction_T_max 0.7385
_exptl_absorpt_correction_T_min 0.6432
_exptl_absorpt_correction_type empirical
_exptl_crystal_colour yellow
_exptl_crystal_density_diffrn 1.869
_exptl_crystal_density_method 'not measured'
_exptl_crystal_description prismatic
_exptl_crystal_F_000 952
_exptl_crystal_size_max 0.12
_exptl_crystal_size_mid 0.10
_exptl_crystal_size_min 0.08
_refine_diff_density_max 1.112
_refine_diff_density_min -1.243
_refine_diff_density_rms 0.121
_refine_ls_extinction_method none
_refine_ls_goodness_of_fit_ref 1.040
_refine_ls_hydrogen_treatment noref
_refine_ls_matrix_type full
_refine_ls_number_parameters 488
_refine_ls_number_reflns 6743
_refine_ls_number_restraints 60
_refine_ls_restrained_S_all 1.116
_refine_ls_R_factor_all 0.0332
_refine_ls_R_factor_gt 0.0302
_refine_ls_shift/su_max 0.002
_refine_ls_shift/su_mean 0.000
_refine_ls_structure_factor_coef Fsqd
_refine_ls_weighting_details 'calc w=1/[\s^2^(Fo^2^)+(0.0358P)^2^+0.0375P] where P=(Fo^2^+2Fc^2^)/3'
_refine_ls_weighting_scheme calc
_refine_ls_wR_factor_gt 0.0717
_refine_ls_wR_factor_ref 0.0734
_reflns_number_gt 6327
_reflns_number_total 6743
_reflns_threshold_expression >2sigma(I)
_cod_data_source_file ic5001733_si_002.cif
_cod_data_source_block 3
_cod_depositor_comments 'Adding full bibliography for 4338811--4338814.cif.'
_cod_original_cell_volume 1734.3(6)
_cod_original_sg_symbol_H-M P-1
_cod_database_code 4338813

loop_
_symmetry_equiv_pos_as_xyz
'x, y, z'
'-x, -y, -z'

loop_
_atom_site_label
_atom_site_type_symbol
_atom_site_fract_x
_atom_site_fract_y
_atom_site_fract_z
_atom_site_U_iso_or_equiv
_atom_site_adp_type
_atom_site_occupancy
_atom_site_symmetry_multiplicity
_atom_site_calc_flag
_atom_site_refinement_flags
Ir1 Ir 0.834783(15) 0.736945(15) 0.721661(8) 0.01724(6) Uani 1 1 d .
P1 P 1.02225(11) 0.70390(11) 0.79543(6) 0.0192(2) Uani 1 1 d .
P2 P 0.25082(15) 0.75200(16) 0.07706(9) 0.0419(4) Uani 1 1 d .
F1 F 0.3922(3) 0.5322(3) 0.54467(16) 0.0378(7) Uani 1 1 d .
F2 F 0.4837(4) 0.9952(3) 0.58119(19) 0.0507(9) Uani 1 1 d .
F3 F 1.0419(3) 0.6435(3) 0.44366(16) 0.0423(8) Uani 1 1 d .
F4 F 1.1875(3) 1.0741(3) 0.54837(17) 0.0367(7) Uani 1 1 d .
F5 F 0.3525(4) 0.6623(4) 0.0989(2) 0.0844(15) Uani 1 1 d U
F6 F 0.1435(5) 0.8365(4) 0.0554(2) 0.0786(13) Uani 1 1 d U
F7 F 0.1760(4) 0.6384(4) 0.01739(19) 0.0660(11) Uani 1 1 d .
F8 F 0.3189(5) 0.8571(5) 0.1407(4) 0.117(2) Uani 1 1 d U
F9 F 0.1389(5) 0.6778(4) 0.1377(2) 0.0702(11) Uani 1 1 d .
F10 F 0.3582(6) 0.8209(5) 0.0168(4) 0.139(3) Uani 1 1 d U
N1 N 0.6251(4) 0.7486(4) 0.8585(2) 0.0259(8) Uani 1 1 d .
N2 N 0.8059(4) 0.6810(4) 0.8892(2) 0.0275(9) Uani 1 1 d .
N3 N 0.7355(4) 0.5440(4) 0.69364(19) 0.0194(7) Uani 1 1 d .
N4 N 0.6225(4) 0.5278(4) 0.64448(19) 0.0230(8) Uani 1 1 d .
N5 N 0.9195(4) 0.9361(4) 0.7307(2) 0.0217(8) Uani 1 1 d .
N6 N 1.0038(4) 0.9927(4) 0.6722(2) 0.0215(8) Uani 1 1 d .
C1 C 0.5245(5) 0.8067(5) 0.8202(3) 0.0295(11) Uani 1 1 d .
H1A H 0.5696 0.8983 0.8091 0.044 Uiso 1 1 calc R
H1B H 0.4444 0.8023 0.8519 0.044 Uiso 1 1 calc R
H1C H 0.4929 0.7582 0.7741 0.044 Uiso 1 1 calc R
C2 C 0.7420(4) 0.7217(4) 0.8290(2) 0.0223(9) Uani 1 1 d .
C3 C 0.6168(6) 0.7230(6) 0.9350(3) 0.0396(13) Uani 1 1 d .
H3 H 0.5456 0.7335 0.9671 0.048 Uiso 1 1 calc R
C4 C 0.7296(6) 0.6809(6) 0.9541(3) 0.0410(13) Uani 1 1 d .
H4 H 0.7525 0.6561 1.0018 0.049 Uiso 1 1 calc R
C5 C 0.9391(5) 0.6428(5) 0.8846(3) 0.0327(11) Uani 1 1 d .
H5A H 0.9209 0.5465 0.8866 0.039 Uiso 1 1 calc R
H5B H 1.0014 0.6818 0.9265 0.039 Uiso 1 1 calc R
C6 C 1.1290(4) 0.5882(4) 0.7774(2) 0.0204(9) Uani 1 1 d .
C7 C 1.2089(5) 0.5546(5) 0.8363(3) 0.0281(10) Uani 1 1 d .
H7 H 1.2034 0.5883 0.8846 0.034 Uiso 1 1 calc R
C8 C 1.2958(5) 0.4717(5) 0.8230(3) 0.0342(11) Uani 1 1 d .
H8 H 1.3484 0.4491 0.8624 0.041 Uiso 1 1 calc R
C9 C 1.3047(5) 0.4221(5) 0.7512(3) 0.0362(12) Uani 1 1 d .
H9 H 1.3633 0.3661 0.7423 0.043 Uiso 1 1 calc R
C10 C 1.2270(5) 0.4554(5) 0.6924(3) 0.0315(11) Uani 1 1 d .
H10 H 1.2343 0.4226 0.6441 0.038 Uiso 1 1 calc R
C11 C 1.1382(5) 0.5377(4) 0.7055(3) 0.0253(10) Uani 1 1 d .
H11 H 1.0850 0.5591 0.6661 0.030 Uiso 1 1 calc R
C12 C 1.1571(5) 0.8590(5) 0.8149(3) 0.0319(11) Uani 1 1 d U
C13 C 1.1609(7) 0.9315(6) 0.8807(4) 0.0590(17) Uani 1 1 d U
H13 H 1.0969 0.9003 0.9191 0.071 Uiso 1 1 calc R
C14 C 1.2661(9) 1.0562(8) 0.8881(5) 0.078(2) Uani 1 1 d U
H14 H 1.2735 1.1067 0.9323 0.093 Uiso 1 1 calc R
C15 C 1.3540(8) 1.0999(7) 0.8310(5) 0.075(2) Uani 1 1 d U
H15 H 1.4217 1.1815 0.8368 0.090 Uiso 1 1 calc R
C16 C 1.3496(7) 1.0313(7) 0.7649(5) 0.0622(18) Uani 1 1 d U
H16 H 1.4113 1.0662 0.7262 0.075 Uiso 1 1 calc R
C17 C 1.2517(5) 0.9087(5) 0.7566(4) 0.0415(13) Uani 1 1 d U
H17 H 1.2484 0.8591 0.7123 0.050 Uiso 1 1 calc R
C18 C 0.7510(5) 0.4227(4) 0.7061(3) 0.0241(9) Uani 1 1 d .
H18 H 0.8199 0.4045 0.7378 0.029 Uiso 1 1 calc R
C19 C 0.6493(5) 0.3258(5) 0.6650(3) 0.0284(10) Uani 1 1 d .
H19 H 0.6380 0.2341 0.6640 0.034 Uiso 1 1 calc R
C20 C 0.5703(5) 0.3958(5) 0.6265(3) 0.0310(11) Uani 1 1 d .
H20 H 0.4944 0.3595 0.5939 0.037 Uiso 1 1 calc R
C21 C 0.5838(5) 0.6457(5) 0.6254(2) 0.0230(9) Uani 1 1 d .
C22 C 0.6655(4) 0.7635(4) 0.6586(2) 0.0201(9) Uani 1 1 d .
C23 C 0.6320(5) 0.8820(5) 0.6422(3) 0.0279(10) Uani 1 1 d .
H23 H 0.6858 0.9626 0.6625 0.034 Uiso 1 1 calc R
C24 C 0.5177(5) 0.8778(5) 0.5951(3) 0.0343(12) Uani 1 1 d .
C25 C 0.4357(5) 0.7640(6) 0.5619(3) 0.0382(12) Uani 1 1 d .
H25 H 0.3597 0.7653 0.5301 0.046 Uiso 1 1 calc R
C26 C 0.4709(5) 0.6473(5) 0.5777(3) 0.0296(11) Uani 1 1 d .
C27 C 0.9141(5) 1.0343(4) 0.7776(3) 0.0251(10) Uani 1 1 d .
H27 H 0.8643 1.0239 0.8225 0.030 Uiso 1 1 calc R
C28 C 0.9938(5) 1.1555(5) 0.7499(3) 0.0335(11) Uani 1 1 d .
H28 H 1.0067 1.2395 0.7720 0.040 Uiso 1 1 calc R
C29 C 1.0496(5) 1.1260(4) 0.6833(3) 0.0296(10) Uani 1 1 d .
H29 H 1.1083 1.1867 0.6517 0.036 Uiso 1 1 calc R
C30 C 1.0216(4) 0.9057(4) 0.6134(2) 0.0208(9) Uani 1 1 d .
C31 C 0.9451(4) 0.7717(4) 0.6214(2) 0.0213(9) Uani 1 1 d .
C32 C 0.9522(5) 0.6842(5) 0.5621(2) 0.0226(9) Uani 1 1 d .
H32 H 0.9002 0.5952 0.5636 0.027 Uiso 1 1 calc R
C33 C 1.0372(5) 0.7309(5) 0.5014(3) 0.0289(11) Uani 1 1 d .
C34 C 1.1182(5) 0.8593(5) 0.4949(3) 0.0297(11) Uani 1 1 d .
H34 H 1.1766 0.8866 0.4538 0.036 Uiso 1 1 calc R
C35 C 1.1086(5) 0.9460(5) 0.5527(3) 0.0269(10) Uani 1 1 d .

loop_
_atom_site_aniso_label
_atom_site_aniso_U_11
_atom_site_aniso_U_22
_atom_site_aniso_U_33
_atom_site_aniso_U_23
_atom_site_aniso_U_13
_atom_site_aniso_U_12
Ir1 0.01771(9) 0.01896(11) 0.01569(9) 0.00013(7) 0.00021(6) 0.00596(7)
P1 0.0193(5) 0.0223(6) 0.0174(5) -0.0017(4) -0.0005(4) 0.0081(4)
P2 0.0319(7) 0.0461(9) 0.0511(9) -0.0043(7) 0.0030(6) 0.0166(7)
F1 0.0277(14) 0.0522(19) 0.0281(15) -0.0028(13) -0.0073(11) 0.0013(13)
F2 0.055(2) 0.054(2) 0.054(2) 0.0127(17) -0.0113(16) 0.0344(18)
F3 0.064(2) 0.0468(19) 0.0226(15) -0.0024(13) 0.0123(14) 0.0257(16)
F4 0.0323(15) 0.0328(16) 0.0429(17) 0.0124(13) 0.0116(12) 0.0042(13)
F5 0.083(3) 0.095(3) 0.096(3) -0.047(3) -0.045(2) 0.066(3)
F6 0.093(3) 0.110(3) 0.063(2) 0.032(2) 0.030(2) 0.078(3)
F7 0.066(2) 0.105(3) 0.0318(18) -0.026(2) -0.0129(16) 0.033(2)
F8 0.057(3) 0.102(4) 0.195(5) -0.103(4) -0.035(3) 0.035(2)
F9 0.105(3) 0.073(3) 0.039(2) 0.0043(19) 0.028(2) 0.034(2)
F10 0.136(4) 0.085(3) 0.215(6) 0.050(4) 0.141(4) 0.055(3)
N1 0.0195(18) 0.035(2) 0.025(2) -0.0010(17) 0.0045(15) 0.0109(17)
N2 0.027(2) 0.043(2) 0.0177(19) 0.0029(17) 0.0078(15) 0.0194(18)
N3 0.0214(17) 0.0208(19) 0.0153(17) -0.0012(14) -0.0003(13) 0.0046(15)
N4 0.0212(18) 0.027(2) 0.0171(18) -0.0006(15) -0.0007(14) 0.0007(16)
N5 0.0226(18) 0.0181(19) 0.025(2) -0.0017(15) -0.0005(15) 0.0071(15)
N6 0.0224(18) 0.023(2) 0.0205(18) 0.0027(15) -0.0003(14) 0.0079(15)
C1 0.026(2) 0.033(3) 0.032(3) -0.003(2) -0.0045(19) 0.014(2)
C2 0.023(2) 0.022(2) 0.022(2) -0.0035(18) -0.0009(17) 0.0065(18)
C3 0.039(3) 0.060(4) 0.025(3) -0.001(2) 0.012(2) 0.023(3)
C4 0.045(3) 0.067(4) 0.020(2) 0.002(2) 0.007(2) 0.028(3)
C5 0.028(2) 0.053(3) 0.024(2) 0.008(2) 0.0028(19) 0.024(2)
C6 0.019(2) 0.020(2) 0.023(2) 0.0028(18) 0.0036(16) 0.0058(17)
C7 0.031(2) 0.034(3) 0.024(2) 0.000(2) 0.0010(19) 0.017(2)
C8 0.033(3) 0.037(3) 0.037(3) 0.009(2) 0.005(2) 0.016(2)
C9 0.036(3) 0.028(3) 0.051(3) 0.010(2) 0.018(2) 0.018(2)
C10 0.040(3) 0.023(3) 0.033(3) 0.002(2) 0.017(2) 0.010(2)
C11 0.031(2) 0.021(2) 0.024(2) 0.0038(19) 0.0026(18) 0.0063(19)
C12 0.028(2) 0.026(2) 0.045(3) -0.006(2) -0.018(2) 0.0140(19)
C13 0.068(3) 0.052(3) 0.059(3) -0.019(3) -0.022(3) 0.020(3)
C14 0.086(4) 0.064(4) 0.088(4) -0.032(3) -0.041(3) 0.031(3)
C15 0.065(4) 0.056(4) 0.105(5) 0.004(3) -0.042(3) 0.021(3)
C16 0.043(3) 0.053(3) 0.091(4) 0.018(3) -0.017(3) 0.014(3)
C17 0.030(2) 0.030(3) 0.063(3) 0.011(2) -0.011(2) 0.005(2)
C18 0.026(2) 0.019(2) 0.027(2) 0.0023(18) 0.0024(18) 0.0060(18)
C19 0.035(3) 0.019(2) 0.028(3) 0.0003(19) 0.004(2) 0.003(2)
C20 0.028(2) 0.036(3) 0.024(2) -0.007(2) 0.0031(19) 0.000(2)
C21 0.023(2) 0.030(3) 0.017(2) 0.0042(18) 0.0032(16) 0.0075(19)
C22 0.019(2) 0.023(2) 0.018(2) 0.0035(17) 0.0012(16) 0.0054(18)
C23 0.030(2) 0.032(3) 0.024(2) 0.003(2) 0.0037(18) 0.012(2)
C24 0.036(3) 0.039(3) 0.034(3) 0.007(2) -0.002(2) 0.020(2)
C25 0.028(3) 0.055(4) 0.035(3) 0.010(3) -0.004(2) 0.018(3)
C26 0.020(2) 0.047(3) 0.020(2) 0.001(2) -0.0008(17) 0.005(2)
C27 0.031(2) 0.020(2) 0.027(2) -0.0048(19) 0.0000(18) 0.0100(19)
C28 0.037(3) 0.022(3) 0.042(3) -0.002(2) 0.002(2) 0.009(2)
C29 0.031(2) 0.017(2) 0.040(3) 0.003(2) 0.000(2) 0.0044(19)
C30 0.021(2) 0.022(2) 0.022(2) 0.0034(18) -0.0017(16) 0.0091(18)
C31 0.020(2) 0.027(2) 0.021(2) 0.0008(18) -0.0034(16) 0.0122(18)
C32 0.028(2) 0.025(2) 0.017(2) 0.0015(18) -0.0003(17) 0.0101(19)
C33 0.034(3) 0.039(3) 0.021(2) -0.003(2) -0.0009(19) 0.022(2)
C34 0.029(2) 0.043(3) 0.022(2) 0.014(2) 0.0104(18) 0.018(2)
C35 0.023(2) 0.030(3) 0.030(2) 0.010(2) 0.0026(18) 0.010(2)

loop_
_atom_type_symbol
_atom_type_description
_atom_type_scat_dispersion_real
_atom_type_scat_dispersion_imag
_atom_type_scat_source
C C 0.0033 0.0016 'International Tables Vol C Tables 4.2.6.8 and 6.1.1.4'
H H 0.0000 0.0000 'International Tables Vol C Tables 4.2.6.8 and 6.1.1.4'
F F 0.0171 0.0103 'International Tables Vol C Tables 4.2.6.8 and 6.1.1.4'
Ir Ir -1.4442 7.9887 'International Tables Vol C Tables 4.2.6.8 and 6.1.1.4'
N N 0.0061 0.0033 'International Tables Vol C Tables 4.2.6.8 and 6.1.1.4'
O O 0.0106 0.0060 'International Tables Vol C Tables 4.2.6.8 and 6.1.1.4'
P P 0.1023 0.0942 'International Tables Vol C Tables 4.2.6.8 and 6.1.1.4'

loop_
_geom_angle_atom_site_label_1
_geom_angle_atom_site_label_2
_geom_angle_atom_site_label_3
_geom_angle
N5 Ir1 N3 169.33(13)
N5 Ir1 C22 91.25(16)
N3 Ir1 C22 79.67(16)
N5 Ir1 C31 79.81(16)
N3 Ir1 C31 93.67(16)
C22 Ir1 C31 84.77(16)
N5 Ir1 C2 94.08(16)
N3 Ir1 C2 92.88(16)
C22 Ir1 C2 98.92(16)
C31 Ir1 C2 172.97(17)
N5 Ir1 P1 89.53(11)
N3 Ir1 P1 99.68(10)
C22 Ir1 P1 178.48(12)
C31 Ir1 P1 96.65(11)
C2 Ir1 P1 79.72(12)
C6 P1 C12 102.2(2)
C6 P1 C5 101.6(2)
C12 P1 C5 107.9(3)
C6 P1 Ir1 127.48(15)
C12 P1 Ir1 112.06(15)
C5 P1 Ir1 104.07(15)
F10 P2 F8 93.8(4)
F10 P2 F5 89.6(3)
F8 P2 F5 91.2(2)
F10 P2 F6 92.2(3)
F8 P2 F6 90.3(3)
F5 P2 F6 177.6(3)
F10 P2 F9 178.5(3)
F8 P2 F9 87.7(3)
F5 P2 F9 90.1(2)
F6 P2 F9 88.1(2)
F10 P2 F7 90.3(3)
F8 P2 F7 175.7(3)
F5 P2 F7 87.7(2)
F6 P2 F7 90.7(2)
F9 P2 F7 88.3(2)
C2 N1 C3 110.9(4)
C2 N1 C1 127.1(4)
C3 N1 C1 121.8(4)
C2 N2 C4 111.7(4)
C2 N2 C5 123.5(4)
C4 N2 C5 124.9(4)
C18 N3 N4 106.5(4)
C18 N3 Ir1 138.6(3)
N4 N3 Ir1 114.9(3)
C20 N4 N3 109.5(4)
C20 N4 C21 134.6(4)
N3 N4 C21 115.9(3)
C27 N5 N6 106.8(4)
C27 N5 Ir1 137.9(3)
N6 N5 Ir1 115.3(3)
C29 N6 N5 109.7(4)
C29 N6 C30 133.5(4)
N5 N6 C30 116.7(3)
N1 C1 H1A 109.5
N1 C1 H1B 109.5
H1A C1 H1B 109.5
N1 C1 H1C 109.5
H1A C1 H1C 109.5
H1B C1 H1C 109.5
N1 C2 N2 103.7(4)
N1 C2 Ir1 135.3(3)
N2 C2 Ir1 121.0(3)
C4 C3 N1 107.3(4)
C4 C3 H3 126.4
N1 C3 H3 126.4
C3 C4 N2 106.4(4)
C3 C4 H4 126.8
N2 C4 H4 126.8
N2 C5 P1 107.7(3)
N2 C5 H5A 110.2
P1 C5 H5A 110.2
N2 C5 H5B 110.2
P1 C5 H5B 110.2
H5A C5 H5B 108.5
C11 C6 C7 119.5(4)
C11 C6 P1 121.1(3)
C7 C6 P1 119.4(3)
C8 C7 C6 120.2(4)
C8 C7 H7 119.9
C6 C7 H7 119.9
C7 C8 C9 119.9(4)
C7 C8 H8 120.0
C9 C8 H8 120.0
C8 C9 C10 120.4(4)
C8 C9 H9 119.8
C10 C9 H9 119.8
C9 C10 C11 120.1(4)
C9 C10 H10 120.0
C11 C10 H10 120.0
C10 C11 C6 119.9(4)
C10 C11 H11 120.0
C6 C11 H11 120.0
C13 C12 C17 120.6(5)
C13 C12 P1 122.6(5)
C17 C12 P1 116.6(4)
C12 C13 C14 117.9(7)
C12 C13 H13 121.1
C14 C13 H13 121.1
C15 C14 C13 119.5(7)
C15 C14 H14 120.2
C13 C14 H14 120.2
C14 C15 C16 123.4(8)
C14 C15 H15 118.3
C16 C15 H15 118.3
C15 C16 C17 118.6(8)
C15 C16 H16 120.7
C17 C16 H16 120.7
C16 C17 C12 120.0(6)
C16 C17 H17 120.0
C12 C17 H17 120.0
N3 C18 C19 110.8(4)
N3 C18 H18 124.6
C19 C18 H18 124.6
C20 C19 C18 105.1(4)
C20 C19 H19 127.5
C18 C19 H19 127.5
N4 C20 C19 108.2(4)
N4 C20 H20 125.9
C19 C20 H20 125.9
C26 C21 C22 120.5(4)
C26 C21 N4 123.5(4)
C22 C21 N4 116.0(4)
C23 C22 C21 118.5(4)
C23 C22 Ir1 128.2(3)
C21 C22 Ir1 113.1(3)
C24 C23 C22 118.7(5)
C24 C23 H23 120.6
C22 C23 H23 120.6
C25 C24 F2 118.0(4)
C25 C24 C23 124.1(4)
F2 C24 C23 117.9(5)
C24 C25 C26 116.8(4)
C24 C25 H25 121.6
C26 C25 H25 121.6
F1 C26 C25 118.2(4)
F1 C26 C21 120.3(4)
C25 C26 C21 121.5(5)
N5 C27 C28 110.0(4)
N5 C27 H27 125.0
C28 C27 H27 125.0
C29 C28 C27 106.0(4)
C29 C28 H28 127.0
C27 C28 H28 127.0
N6 C29 C28 107.4(4)
N6 C29 H29 126.3
C28 C29 H29 126.3
C35 C30 C31 121.1(4)
C35 C30 N6 123.7(4)
C31 C30 N6 115.1(4)
C32 C31 C30 116.9(4)
C32 C31 Ir1 130.1(3)
C30 C31 Ir1 112.9(3)
C33 C32 C31 119.3(4)
C33 C32 H32 120.3
C31 C32 H32 120.3
C34 C33 F3 117.4(4)
C34 C33 C32 124.3(4)
F3 C33 C32 118.4(4)
C33 C34 C35 116.2(4)
C33 C34 H34 121.9
C35 C34 H34 121.9
F4 C35 C34 118.0(4)
F4 C35 C30 120.1(4)
C34 C35 C30 121.9(4)

loop_
_geom_bond_atom_site_label_1
_geom_bond_atom_site_label_2
_geom_bond_distance
Ir1 N5 2.019(4)
Ir1 N3 2.036(4)
Ir1 C22 2.064(4)
Ir1 C31 2.075(4)
Ir1 C2 2.108(4)
Ir1 P1 2.3380(12)
P1 C6 1.813(4)
P1 C12 1.817(5)
P1 C5 1.829(5)
P2 F10 1.549(5)
P2 F8 1.576(5)
P2 F5 1.577(4)
P2 F6 1.581(3)
P2 F9 1.595(4)
P2 F7 1.596(4)
F1 C26 1.361(6)
F2 C24 1.370(5)
F3 C33 1.370(5)
F4 C35 1.354(5)
N1 C2 1.352(5)
N1 C3 1.387(6)
N1 C1 1.449(5)
N2 C2 1.358(5)
N2 C4 1.378(6)
N2 C5 1.457(5)
N3 C18 1.329(5)
N3 N4 1.372(5)
N4 C20 1.363(6)
N4 C21 1.417(6)
N5 C27 1.321(5)
N5 N6 1.370(5)
N6 C29 1.350(6)
N6 C30 1.414(5)
C1 H1A 0.9600
C1 H1B 0.9600
C1 H1C 0.9600
C3 C4 1.328(7)
C3 H3 0.9300
C4 H4 0.9300
C5 H5A 0.9700
C5 H5B 0.9700
C6 C11 1.388(6)
C6 C7 1.400(6)
C7 C8 1.378(6)
C7 H7 0.9300
C8 C9 1.382(7)
C8 H8 0.9300
C9 C10 1.383(7)
C9 H9 0.9300
C10 C11 1.387(6)
C10 H10 0.9300
C11 H11 0.9300
C12 C13 1.377(8)
C12 C17 1.404(8)
C13 C14 1.428(10)
C13 H13 0.9300
C14 C15 1.340(11)
C14 H14 0.9300
C15 C16 1.359(10)
C15 H15 0.9300
C16 C17 1.380(8)
C16 H16 0.9300
C17 H17 0.9300
C18 C19 1.403(6)
C18 H18 0.9300
C19 C20 1.373(7)
C19 H19 0.9300
C20 H20 0.9300
C21 C26 1.386(6)
C21 C22 1.392(6)
C22 C23 1.388(6)
C23 C24 1.377(6)
C23 H23 0.9300
C24 C25 1.363(7)
C25 C26 1.376(7)
C25 H25 0.9300
C27 C28 1.392(7)
C27 H27 0.9300
C28 C29 1.370(7)
C28 H28 0.9300
C29 H29 0.9300
C30 C35 1.379(6)
C30 C31 1.405(6)
C31 C32 1.397(6)
C32 C33 1.380(6)
C32 H32 0.9300
C33 C34 1.366(7)
C34 C35 1.377(7)
C34 H34 0.9300

loop_
_geom_torsion_atom_site_label_1
_geom_torsion_atom_site_label_2
_geom_torsion_atom_site_label_3
_geom_torsion_atom_site_label_4
_geom_torsion
N5 Ir1 P1 C6 -133.3(2)
N3 Ir1 P1 C6 41.3(2)
C22 Ir1 P1 C6 106(5)
C31 Ir1 P1 C6 -53.6(2)
C2 Ir1 P1 C6 132.4(2)
N5 Ir1 P1 C12 -6.7(2)
N3 Ir1 P1 C12 167.9(2)
C22 Ir1 P1 C12 -127(5)
C31 Ir1 P1 C12 73.0(2)
C2 Ir1 P1 C12 -100.9(2)
N5 Ir1 P1 C5 109.7(2)
N3 Ir1 P1 C5 -75.8(2)
C22 Ir1 P1 C5 -11(5)
C31 Ir1 P1 C5 -170.7(2)
C2 Ir1 P1 C5 15.4(2)
N5 Ir1 N3 C18 149.5(6)
C22 Ir1 N3 C18 -178.4(5)
C31 Ir1 N3 C18 97.6(5)
C2 Ir1 N3 C18 -79.9(5)
P1 Ir1 N3 C18 0.2(5)
N5 Ir1 N3 N4 -26.3(8)
C22 Ir1 N3 N4 5.8(3)
C31 Ir1 N3 N4 -78.2(3)
C2 Ir1 N3 N4 104.4(3)
P1 Ir1 N3 N4 -175.6(3)
C18 N3 N4 C20 -0.7(5)
Ir1 N3 N4 C20 176.4(3)
C18 N3 N4 C21 177.8(4)
Ir1 N3 N4 C21 -5.1(4)
N3 Ir1 N5 C27 123.0(7)
C22 Ir1 N5 C27 91.5(5)
C31 Ir1 N5 C27 175.9(5)
C2 Ir1 N5 C27 -7.6(5)
P1 Ir1 N5 C27 -87.2(4)
N3 Ir1 N5 N6 -54.1(8)
C22 Ir1 N5 N6 -85.7(3)
C31 Ir1 N5 N6 -1.2(3)
C2 Ir1 N5 N6 175.3(3)
P1 Ir1 N5 N6 95.6(3)
C27 N5 N6 C29 -0.2(5)
Ir1 N5 N6 C29 177.8(3)
C27 N5 N6 C30 -178.3(3)
Ir1 N5 N6 C30 -0.3(4)
C3 N1 C2 N2 -0.8(5)
C1 N1 C2 N2 174.3(4)
C3 N1 C2 Ir1 -178.1(4)
C1 N1 C2 Ir1 -3.0(8)
C4 N2 C2 N1 0.8(6)
C5 N2 C2 N1 -179.0(4)
C4 N2 C2 Ir1 178.6(4)
C5 N2 C2 Ir1 -1.2(6)
N5 Ir1 C2 N1 77.8(5)
N3 Ir1 C2 N1 -94.1(5)
C22 Ir1 C2 N1 -14.1(5)
C31 Ir1 C2 N1 107.2(12)
P1 Ir1 C2 N1 166.6(5)
N5 Ir1 C2 N2 -99.1(4)
N3 Ir1 C2 N2 88.9(4)
C22 Ir1 C2 N2 168.9(4)
C31 Ir1 C2 N2 -69.8(13)
P1 Ir1 C2 N2 -10.4(3)
C2 N1 C3 C4 0.5(7)
C1 N1 C3 C4 -174.9(5)
N1 C3 C4 N2 0.0(7)
C2 N2 C4 C3 -0.6(7)
C5 N2 C4 C3 179.3(5)
C2 N2 C5 P1 15.7(6)
C4 N2 C5 P1 -164.2(4)
C6 P1 C5 N2 -154.0(3)
C12 P1 C5 N2 99.0(4)
Ir1 P1 C5 N2 -20.2(4)
C12 P1 C6 C11 -109.5(4)
C5 P1 C6 C11 139.0(4)
Ir1 P1 C6 C11 20.9(5)
C12 P1 C6 C7 67.2(4)
C5 P1 C6 C7 -44.3(4)
Ir1 P1 C6 C7 -162.3(3)
C11 C6 C7 C8 -0.2(7)
P1 C6 C7 C8 -177.0(4)
C6 C7 C8 C9 0.4(8)
C7 C8 C9 C10 0.1(8)
C8 C9 C10 C11 -0.7(8)
C9 C10 C11 C6 0.9(7)
C7 C6 C11 C10 -0.4(7)
P1 C6 C11 C10 176.3(4)
C6 P1 C12 C13 -123.9(4)
C5 P1 C12 C13 -17.2(5)
Ir1 P1 C12 C13 96.8(4)
C6 P1 C12 C17 61.5(4)
C5 P1 C12 C17 168.2(3)
Ir1 P1 C12 C17 -77.8(4)
C17 C12 C13 C14 -1.7(8)
P1 C12 C13 C14 -176.1(4)
C12 C13 C14 C15 1.8(10)
C13 C14 C15 C16 -0.2(11)
C14 C15 C16 C17 -1.4(10)
C15 C16 C17 C12 1.5(8)
C13 C12 C17 C16 0.1(7)
P1 C12 C17 C16 174.8(4)
N4 N3 C18 C19 0.5(5)
Ir1 N3 C18 C19 -175.5(3)
N3 C18 C19 C20 -0.1(5)
N3 N4 C20 C19 0.6(5)
C21 N4 C20 C19 -177.5(4)
C18 C19 C20 N4 -0.3(5)
C20 N4 C21 C26 -0.9(8)
N3 N4 C21 C26 -178.9(4)
C20 N4 C21 C22 178.2(4)
N3 N4 C21 C22 0.3(5)
C26 C21 C22 C23 -0.6(6)
N4 C21 C22 C23 -179.8(4)
C26 C21 C22 Ir1 -176.2(3)
N4 C21 C22 Ir1 4.6(5)
N5 Ir1 C22 C23 -6.3(4)
N3 Ir1 C22 C23 179.3(4)
C31 Ir1 C22 C23 -86.0(4)
C2 Ir1 C22 C23 88.0(4)
P1 Ir1 C22 C23 114(5)
N5 Ir1 C22 C21 168.8(3)
N3 Ir1 C22 C21 -5.6(3)
C31 Ir1 C22 C21 89.1(3)
C2 Ir1 C22 C21 -96.9(3)
P1 Ir1 C22 C21 -70(5)
C21 C22 C23 C24 1.4(7)
Ir1 C22 C23 C24 176.3(3)
C22 C23 C24 C25 -1.4(8)
C22 C23 C24 F2 178.2(4)
F2 C24 C25 C26 -179.1(4)
C23 C24 C25 C26 0.5(8)
C24 C25 C26 F1 -179.2(4)
C24 C25 C26 C21 0.4(7)
C22 C21 C26 F1 179.3(4)
N4 C21 C26 F1 -1.6(7)
C22 C21 C26 C25 -0.3(7)
N4 C21 C26 C25 178.8(4)
N6 N5 C27 C28 0.4(5)
Ir1 N5 C27 C28 -176.9(3)
N5 C27 C28 C29 -0.4(5)
N5 N6 C29 C28 -0.1(5)
C30 N6 C29 C28 177.5(4)
C27 C28 C29 N6 0.3(5)
C29 N6 C30 C35 5.9(7)
N5 N6 C30 C35 -176.6(4)
C29 N6 C30 C31 -175.0(4)
N5 N6 C30 C31 2.4(5)
C35 C30 C31 C32 -5.0(6)
N6 C30 C31 C32 175.9(3)
C35 C30 C31 Ir1 175.8(3)
N6 C30 C31 Ir1 -3.3(4)
N5 Ir1 C31 C32 -176.6(4)
N3 Ir1 C31 C32 -5.1(4)
C22 Ir1 C31 C32 -84.4(4)
C2 Ir1 C31 C32 153.6(11)
P1 Ir1 C31 C32 95.1(4)
N5 Ir1 C31 C30 2.4(3)
N3 Ir1 C31 C30 173.9(3)
C22 Ir1 C31 C30 94.7(3)
C2 Ir1 C31 C30 -27.4(13)
P1 Ir1 C31 C30 -85.9(3)
C30 C31 C32 C33 2.8(6)
Ir1 C31 C32 C33 -178.2(3)
C31 C32 C33 C34 0.7(7)
C31 C32 C33 F3 -179.5(4)
F3 C33 C34 C35 178.3(4)
C32 C33 C34 C35 -2.0(7)
C33 C34 C35 F4 179.9(4)
C33 C34 C35 C30 -0.3(6)
C31 C30 C35 F4 -176.3(4)
N6 C30 C35 F4 2.7(6)
C31 C30 C35 C34 3.9(6)
N6 C30 C35 C34 -177.1(4)
